data_2208206
loop_
_publ_author_name
'Shi, Hao'
'Hu, Wei-Xiao'

_publ_section_title
;
 (19<i>R</i>)-5,19-Bis(acetyloxy)-10,13-dideoxy-10-oxo-5\b-enmein
;
_journal_coeditor_code WW6454
_journal_issue 2
_journal_name_full 'Acta Crystallographica Section E'
_journal_page_first o614
_journal_page_last o616
_journal_paper_doi 10.1107/S1600536806000328
_journal_volume 62
_journal_year 2006
_chemical_formula_iupac 'C24 H28 O9'
_chemical_formula_moiety 'C24 H28 O9'
_chemical_formula_sum 'C24 H28 O9'
_chemical_formula_weight 460.46
_chemical_name_systematic
;
(19R)-5,19-Bis(acetyloxy)-10,13-dideoxy-10-oxo-5\b-enmein
;
_space_group_IT_number 4
_symmetry_cell_setting monoclinic
_symmetry_space_group_name_Hall 'P 2yb'
_symmetry_space_group_name_H-M 'P 1 21 1'
_atom_sites_solution_hydrogens geom
_atom_sites_solution_primary direct
_atom_sites_solution_secondary difmap
_audit_creation_method SHELXL-97
_cell_angle_alpha 90.00
_cell_angle_beta 104.796(2)
_cell_angle_gamma 90.00
_cell_formula_units_Z 4
_cell_length_a 13.4851(13)
_cell_length_b 12.7578(12)
_cell_length_c 13.6537(13)
_cell_measurement_reflns_used 4846
_cell_measurement_temperature 293(2)
_cell_measurement_theta_max 47.600
_cell_measurement_theta_min 4.467
_cell_volume 2271.1(4)
_computing_cell_refinement 'SAINT (Bruker, 1999)'
_computing_data_collection 'SMART (Bruker, 1999)'
_computing_data_reduction SAINT
_computing_molecular_graphics 'ORTEP-3 (Farrugia, 1997)'
_computing_publication_material SHELXL97
_computing_structure_refinement 'SHELXL97 (Sheldrick, 1997)'
_computing_structure_solution 'SHELXS97 (Sheldrick, 1997)'
_diffrn_ambient_temperature 293(2)
_diffrn_measured_fraction_theta_full 0.992
_diffrn_measured_fraction_theta_max 0.992
_diffrn_measurement_device_type 'Bruker SMART CCD area-detector'
_diffrn_measurement_method '\f and \w'
_diffrn_radiation_monochromator graphite
_diffrn_radiation_source 'fine-focus sealed tube'
_diffrn_radiation_type MoK\a
_diffrn_radiation_wavelength 0.71073
_diffrn_reflns_av_R_equivalents 0.0916
_diffrn_reflns_av_sigmaI/netI 0.0707
_diffrn_reflns_limit_h_max 16
_diffrn_reflns_limit_h_min -17
_diffrn_reflns_limit_k_max 16
_diffrn_reflns_limit_k_min -16
_diffrn_reflns_limit_l_max 17
_diffrn_reflns_limit_l_min -8
_diffrn_reflns_number 13256
_diffrn_reflns_theta_full 27.00
_diffrn_reflns_theta_max 27.00
_diffrn_reflns_theta_min 1.89
_diffrn_standards_decay_% 0
_diffrn_standards_interval_count 0
_diffrn_standards_interval_time 0
_diffrn_standards_number 0
_exptl_absorpt_coefficient_mu 0.103
_exptl_absorpt_correction_T_max 1.00000
_exptl_absorpt_correction_T_min 0.77785
_exptl_absorpt_correction_type multi-scan
_exptl_absorpt_process_details '(SADABS; Bruker, 1999)'
_exptl_crystal_colour colourless
_exptl_crystal_density_diffrn 1.347
_exptl_crystal_density_method 'not measured'
_exptl_crystal_description plate
_exptl_crystal_F_000 976
_exptl_crystal_size_max 0.502
_exptl_crystal_size_mid 0.487
_exptl_crystal_size_min 0.160
_refine_diff_density_max 0.159
_refine_diff_density_min -0.212
_refine_ls_extinction_method none
_refine_ls_goodness_of_fit_ref 0.932
_refine_ls_hydrogen_treatment constr
_refine_ls_matrix_type full
_refine_ls_number_parameters 603
_refine_ls_number_reflns 5153
_refine_ls_number_restraints 1
_refine_ls_restrained_S_all 0.932
_refine_ls_R_factor_all 0.0547
_refine_ls_R_factor_gt 0.0435
_refine_ls_shift/su_max 0.050
_refine_ls_shift/su_mean 0.002
_refine_ls_structure_factor_coef Fsqd
_refine_ls_weighting_details 'calc w = 1/[\s^2^(Fo^2^)+(0.0484P)^2^] where P = (Fo^2^+2Fc^2^)/3'
_refine_ls_weighting_scheme calc
_refine_ls_wR_factor_gt 0.0986
_refine_ls_wR_factor_ref 0.1028
_reflns_number_gt 3988
_reflns_number_total 5153
_reflns_threshold_expression I>2\s(I)
_cod_data_source_file ww6454.cif
_cod_data_source_block I
_cod_depositor_comments
;
The following automatic conversions were performed:
'_symmetry_cell_setting' value 'Monoclinic' changed to 'monoclinic'
according to '/home/saulius/struct/CIF-dictionaries/cif_core.dic'
dictionary named 'cif_core.dic' version 2.4.1 from 2010-06-29.

Automatic conversion script
Id: cif_fix_enum 1527 2010-12-29 10:47:43Z saulius 

The following automatic conversions were performed:

'_symmetry_cell_setting' value 'Monoclinic' changed to 'monoclinic'
according to /home/saulius/struct/CIF-dictionaries/cif_core.dic
dictionary named 'cif_core.dic' version 2.4.1 from 2010-06-29.

Automatic conversion script
Id: cif_fix_values 1715 2011-07-08 13:25:40Z adriana 
;
_cod_original_sg_symbol_H-M 'P 21'
_cod_database_code 2208206
_cod_database_fobs_code 2208206

loop_
_symmetry_equiv_pos_as_xyz
'x, y, z'
'-x, y+1/2, -z'

loop_
_atom_site_label
_atom_site_fract_x
_atom_site_fract_y
_atom_site_fract_z
_atom_site_U_iso_or_equiv
_atom_site_adp_type
_atom_site_calc_flag
_atom_site_refinement_flags
_atom_site_occupancy
_atom_site_type_symbol
O1 0.5230(2) 0.0194(2) 0.1343(2) 0.0773(7) Uani d . 1 O
O2 0.4804(3) -0.0428(2) -0.0741(3) 0.1005(10) Uani d . 1 O
O3 0.41617(14) 0.21791(17) 0.03507(14) 0.0514(5) Uani d . 1 O
O4 0.51939(18) 0.2551(2) 0.18735(16) 0.0658(6) Uani d . 1 O
O5 0.68963(14) 0.31886(15) -0.03952(13) 0.0436(4) Uani d . 1 O
O6 0.7613(3) 0.3904(3) -0.1538(2) 0.1185(13) Uani d . 1 O
O7 0.9210(2) 0.0450(3) -0.11726(19) 0.0915(9) Uani d . 1 O
O9 0.8282(2) -0.0345(2) -0.0272(2) 0.0783(8) Uani d . 1 O
O16 0.67477(16) 0.0928(2) 0.17131(15) 0.0628(6) Uani d . 1 O
O1' -0.07463(16) 0.4541(2) 0.45155(18) 0.0647(6) Uani d . 1 O
O2' -0.09419(17) 0.50388(19) 0.24111(17) 0.0615(6) Uani d . 1 O
O3' -0.12108(13) 0.67906(16) 0.44771(14) 0.0473(5) Uani d . 1 O
O4' -0.0477(2) 0.6348(3) 0.60807(17) 0.0969(11) Uani d . 1 O
O5' 0.19787(13) 0.74664(15) 0.48179(13) 0.0438(4) Uani d . 1 O
O6' 0.3042(2) 0.8619(3) 0.4408(2) 0.0938(9) Uani d . 1 O
O7' 0.3685(2) 0.5239(3) 0.2671(2) 0.0933(9) Uani d . 1 O
O9' 0.24116(19) 0.4271(2) 0.29275(17) 0.0685(6) Uani d . 1 O
O16' 0.08955(14) 0.46006(17) 0.52316(15) 0.0516(5) Uani d . 1 O
C1 0.4839(3) 0.0513(3) -0.0746(3) 0.0615(9) Uani d . 1 C
C2 0.4208(2) 0.1232(3) -0.1511(2) 0.0603(9) Uani d . 1 C
C3 0.4590(2) 0.2314(3) -0.1234(2) 0.0504(7) Uani d . 1 C
H3 0.4029 0.2824 -0.1411 0.060 Uiso calc R 1 H
C4 0.5456(2) 0.2602(3) -0.1733(2) 0.0505(7) Uani d . 1 C
H4A 0.5343 0.2238 -0.2376 0.061 Uiso calc R 1 H
H4B 0.5429 0.3348 -0.1871 0.061 Uiso calc R 1 H
C5 0.6518(2) 0.2325(2) -0.10825(18) 0.0429(6) Uani d . 1 C
H5 0.6978 0.2240 -0.1529 0.051 Uiso calc R 1 H
C6 0.65664(19) 0.1326(2) -0.0459(2) 0.0424(6) Uani d . 1 C
H6 0.6510 0.0748 -0.0943 0.051 Uiso calc R 1 H
C7 0.7570(2) 0.1121(2) 0.0364(2) 0.0457(7) Uani d . 1 C
C8 0.7726(3) -0.0076(3) 0.0459(3) 0.0651(9) Uani d . 1 C
H8A 0.8115 -0.0263 0.1137 0.078 Uiso calc R 1 H
H8B 0.7071 -0.0436 0.0312 0.078 Uiso calc R 1 H
C10 0.8726(3) 0.0495(3) -0.0545(2) 0.0644(9) Uani d . 1 C
C11 0.8538(2) 0.1447(3) 0.0040(2) 0.0531(7) Uani d . 1 C
H11 0.8375 0.2047 -0.0421 0.064 Uiso calc R 1 H
C12 0.9525(2) 0.1706(3) 0.0911(2) 0.0659(10) Uani d . 1 C
C13 0.9201(2) 0.2305(3) 0.1752(2) 0.0671(9) Uani d . 1 C
H13A 0.9803 0.2446 0.2300 0.080 Uiso calc R 1 H
H13B 0.8906 0.2973 0.1489 0.080 Uiso calc R 1 H
C14 0.8423(2) 0.1697(3) 0.2166(2) 0.0646(9) Uani d . 1 C
H14A 0.8688 0.1005 0.2382 0.077 Uiso calc R 1 H
H14B 0.8296 0.2061 0.2746 0.077 Uiso calc R 1 H
C15 0.7450(2) 0.1604(3) 0.13536(19) 0.0492(7) Uani d . 1 C
H15 0.7141 0.2301 0.1211 0.059 Uiso calc R 1 H
C17 0.5833(2) 0.0729(2) 0.1067(2) 0.0549(8) Uani d . 1 C
C18 0.5608(2) 0.1201(2) 0.0010(2) 0.0450(6) Uani d . 1 C
C19 0.5026(2) 0.2255(2) -0.0090(2) 0.0412(6) Uani d . 1 C
H19 0.5477 0.2847 0.0179 0.049 Uiso calc R 1 H
C20 0.3471(3) 0.0878(5) -0.2280(3) 0.1017(17) Uani d . 1 C
H20A 0.3339 0.0163 -0.2350 0.122 Uiso calc R 1 H
H20B 0.3087 0.1345 -0.2750 0.122 Uiso calc R 1 H
C21 1.0149(3) 0.0731(4) 0.1349(3) 0.0911(14) Uani d . 1 C
H21A 1.0352 0.0365 0.0818 0.127 Uiso calc R 1 H
H21B 0.9736 0.0277 0.1645 0.127 Uiso calc R 1 H
H21C 1.0748 0.0940 0.1859 0.127 Uiso calc R 1 H
C22 1.0205(3) 0.2419(5) 0.0460(3) 0.0947(15) Uani d . 1 C
H22A 0.9841 0.3053 0.0218 0.122 Uiso calc R 1 H
H22B 1.0382 0.2066 -0.0093 0.122 Uiso calc R 1 H
H22C 1.0819 0.2585 0.0971 0.122 Uiso calc R 1 H
C23 0.4351(2) 0.2381(3) 0.1353(2) 0.0524(7) Uani d . 1 C
C24 0.3398(3) 0.2353(5) 0.1714(3) 0.0973(15) Uani d . 1 C
H24A 0.3518 0.2703 0.2356 0.126 Uiso calc R 1 H
H24B 0.3208 0.1638 0.1788 0.126 Uiso calc R 1 H
H24C 0.2855 0.2701 0.1231 0.126 Uiso calc R 1 H
C25 0.7389(3) 0.3963(3) -0.0739(3) 0.0611(8) Uani d . 1 C
C26 0.7633(3) 0.4840(3) -0.0019(3) 0.0723(10) Uani d . 1 C
H26A 0.7666 0.4591 0.0651 0.109 Uiso calc R 1 H
H26B 0.7110 0.5367 -0.0204 0.109 Uiso calc R 1 H
H26C 0.8284 0.5136 -0.0036 0.109 Uiso calc R 1 H
C1' -0.0637(2) 0.5823(2) 0.2863(2) 0.0433(6) Uani d . 1 C
C2' -0.0895(2) 0.6926(2) 0.2532(2) 0.0450(6) Uani d . 1 C
C3' -0.0350(2) 0.7640(2) 0.3375(2) 0.0437(6) Uani d . 1 C
H3' -0.0773 0.8252 0.3426 0.052 Uiso calc R 1 H
C4' 0.0717(2) 0.7980(2) 0.3272(2) 0.0473(7) Uani d . 1 C
H4'1 0.0691 0.8053 0.2559 0.057 Uiso calc R 1 H
H4'2 0.0880 0.8661 0.3587 0.057 Uiso calc R 1 H
C5' 0.1572(2) 0.7213(2) 0.3751(2) 0.0414(6) Uani d . 1 C
H5' 0.2125 0.7291 0.3411 0.050 Uiso calc R 1 H
C6' 0.12280(19) 0.6067(2) 0.36663(19) 0.0370(5) Uani d . 1 C
H6' 0.1119 0.5886 0.2949 0.044 Uiso calc R 1 H
C7' 0.20036(19) 0.5253(2) 0.42501(19) 0.0369(6) Uani d . 1 C
C8' 0.1799(2) 0.4222(2) 0.3655(2) 0.0515(7) Uani d . 1 C
H8'1 0.2001 0.3628 0.4105 0.062 Uiso calc R 1 H
H8'2 0.1077 0.4156 0.3313 0.062 Uiso calc R 1 H
C10' 0.3136(3) 0.5025(3) 0.3201(2) 0.0616(9) Uani d . 1 C
C11' 0.31215(19) 0.5482(2) 0.4211(2) 0.0462(7) Uani d . 1 C
H11' 0.3221 0.6242 0.4194 0.055 Uiso calc R 1 H
C12' 0.3999(2) 0.4999(3) 0.5057(2) 0.0529(7) Uani d . 1 C
C13' 0.3711(2) 0.5064(3) 0.6072(2) 0.0564(7) Uani d . 1 C
H13C 0.4242 0.4727 0.6591 0.068 Uiso calc R 1 H
H13D 0.3682 0.5795 0.6258 0.068 Uiso calc R 1 H
C14' 0.2690(2) 0.4551(3) 0.6041(2) 0.0502(7) Uani d . 1 C
H14C 0.2696 0.3828 0.5822 0.060 Uiso calc R 1 H
H14D 0.2569 0.4558 0.6711 0.060 Uiso calc R 1 H
C15' 0.18564(19) 0.5149(2) 0.53118(19) 0.0413(6) Uani d . 1 C
H15' 0.1807 0.5851 0.5586 0.050 Uiso calc R 1 H
C17' 0.0055(2) 0.4964(2) 0.4565(2) 0.0469(7) Uani d . 1 C
C18' 0.01451(18) 0.5898(2) 0.39108(19) 0.0381(6) Uani d . 1 C
C19' -0.02093(19) 0.6941(2) 0.4304(2) 0.0410(6) Uani d . 1 C
H19' 0.0291 0.7220 0.4898 0.049 Uiso calc R 1 H
C20' -0.1498(3) 0.7173(3) 0.1652(2) 0.0698(9) Uani d . 1 C
H20C -0.1791 0.6648 0.1197 0.084 Uiso calc R 1 H
H20D -0.1636 0.7873 0.1481 0.084 Uiso calc R 1 H
C21' 0.4264(3) 0.3868(3) 0.4855(3) 0.0698(10) Uani d . 1 C
H21D 0.4473 0.3836 0.4235 0.105 Uiso calc R 1 H
H21E 0.3672 0.3432 0.4801 0.105 Uiso calc R 1 H
H21F 0.4813 0.3625 0.5404 0.105 Uiso calc R 1 H
C22' 0.4967(3) 0.5661(4) 0.5124(4) 0.0846(12) Uani d . 1 C
H22D 0.5519 0.5396 0.5657 0.127 Uiso calc R 1 H
H22E 0.4833 0.6377 0.5265 0.127 Uiso calc R 1 H
H22F 0.5155 0.5623 0.4492 0.127 Uiso calc R 1 H
C23' -0.1232(2) 0.6464(3) 0.5414(3) 0.0617(9) Uani d . 1 C
C24' -0.2295(3) 0.6246(4) 0.5484(3) 0.0773(11) Uani d . 1 C
H24D -0.2343 0.6378 0.6163 0.116 Uiso calc R 1 H
H24E -0.2462 0.5527 0.5313 0.116 Uiso calc R 1 H
H24F -0.2766 0.6693 0.5023 0.116 Uiso calc R 1 H
C25' 0.2720(2) 0.8199(3) 0.5043(3) 0.0536(7) Uani d . 1 C
C26' 0.3037(2) 0.8418(3) 0.6141(3) 0.0689(9) Uani d . 1 C
H26D 0.3516 0.8991 0.6267 0.103 Uiso calc R 1 H
H26E 0.3357 0.7807 0.6495 0.103 Uiso calc R 1 H
H26F 0.2446 0.8601 0.6375 0.103 Uiso calc R 1 H

loop_
_atom_site_aniso_label
_atom_site_aniso_U_11
_atom_site_aniso_U_22
_atom_site_aniso_U_33
_atom_site_aniso_U_12
_atom_site_aniso_U_13
_atom_site_aniso_U_23
O1 0.0866(16) 0.0635(15) 0.0985(18) -0.0066(14) 0.0542(15) 0.0199(14)
O2 0.125(2) 0.0476(16) 0.145(3) -0.0316(16) 0.064(2) -0.0318(17)
O3 0.0422(9) 0.0590(12) 0.0562(11) -0.0024(9) 0.0180(9) -0.0172(10)
O4 0.0694(14) 0.0766(16) 0.0504(12) -0.0078(13) 0.0133(11) -0.0096(12)
O5 0.0493(10) 0.0420(10) 0.0411(10) -0.0057(9) 0.0146(8) 0.0029(8)
O6 0.181(3) 0.117(3) 0.0814(19) -0.082(3) 0.076(2) -0.0192(18)
O7 0.0773(15) 0.141(3) 0.0667(15) 0.0241(18) 0.0380(13) -0.0107(16)
O9 0.0860(17) 0.0728(17) 0.0872(17) 0.0303(15) 0.0424(15) -0.0015(14)
O16 0.0608(12) 0.0808(16) 0.0560(12) 0.0180(12) 0.0318(10) 0.0277(12)
O1' 0.0432(11) 0.0642(14) 0.0881(16) -0.0106(11) 0.0193(11) 0.0190(13)
O2' 0.0631(13) 0.0494(12) 0.0628(13) -0.0046(11) -0.0010(10) -0.0175(11)
O3' 0.0330(9) 0.0578(12) 0.0535(11) -0.0004(9) 0.0154(8) -0.0094(9)
O4' 0.0714(15) 0.176(3) 0.0447(13) -0.036(2) 0.0171(12) -0.0032(16)
O5' 0.0405(9) 0.0410(10) 0.0503(10) -0.0078(9) 0.0124(8) -0.0059(8)
O6' 0.0921(18) 0.100(2) 0.0873(18) -0.0562(17) 0.0190(15) 0.0038(16)
O7' 0.0921(17) 0.123(3) 0.0840(17) 0.0273(19) 0.0580(15) 0.0275(18)
O9' 0.0801(15) 0.0719(16) 0.0594(13) 0.0173(14) 0.0286(11) -0.0140(12)
O16' 0.0398(10) 0.0575(12) 0.0609(12) -0.0005(9) 0.0188(9) 0.0222(10)
C1 0.068(2) 0.0464(19) 0.082(2) -0.0164(16) 0.0408(19) -0.0224(17)
C2 0.0539(17) 0.073(2) 0.0580(18) -0.0203(17) 0.0213(15) -0.0269(17)
C3 0.0433(14) 0.0580(18) 0.0469(15) 0.0074(14) 0.0059(12) -0.0082(14)
C4 0.0554(16) 0.0531(18) 0.0390(14) 0.0033(14) 0.0047(12) 0.0019(13)
C5 0.0482(14) 0.0464(15) 0.0352(13) -0.0018(13) 0.0129(11) -0.0002(12)
C6 0.0474(14) 0.0408(14) 0.0423(14) 0.0036(12) 0.0175(12) -0.0018(12)
C7 0.0499(15) 0.0500(17) 0.0426(14) 0.0093(13) 0.0216(12) 0.0092(13)
C8 0.076(2) 0.057(2) 0.070(2) 0.0280(18) 0.0331(18) 0.0153(17)
C10 0.0570(18) 0.087(3) 0.0529(18) 0.0207(19) 0.0219(16) -0.0002(18)
C11 0.0487(15) 0.070(2) 0.0461(16) 0.0096(16) 0.0220(13) 0.0042(15)
C12 0.0452(15) 0.097(3) 0.0580(19) 0.0110(18) 0.0189(14) 0.0031(18)
C13 0.0522(16) 0.093(3) 0.0538(17) 0.0124(19) 0.0087(14) -0.0091(19)
C14 0.0608(18) 0.095(3) 0.0409(15) 0.0242(19) 0.0182(14) 0.0056(17)
C15 0.0512(15) 0.0615(19) 0.0403(15) 0.0151(15) 0.0218(13) 0.0104(14)
C17 0.0638(19) 0.0443(17) 0.0671(19) 0.0063(15) 0.0362(17) 0.0108(15)
C18 0.0487(15) 0.0389(15) 0.0538(16) -0.0009(12) 0.0248(13) -0.0002(13)
C19 0.0385(12) 0.0391(15) 0.0470(14) -0.0017(12) 0.0126(11) -0.0070(12)
C20 0.082(3) 0.141(5) 0.085(3) -0.041(3) 0.027(2) -0.057(3)
C21 0.066(2) 0.132(4) 0.075(2) 0.049(3) 0.0165(18) 0.010(3)
C22 0.0516(18) 0.148(5) 0.087(3) -0.017(3) 0.0234(19) 0.002(3)
C23 0.0565(17) 0.0501(17) 0.0534(17) 0.0017(15) 0.0189(15) -0.0126(14)
C24 0.078(2) 0.135(4) 0.096(3) 0.000(3) 0.052(2) -0.037(3)
C25 0.0668(19) 0.059(2) 0.0596(19) -0.0196(17) 0.0202(16) 0.0044(16)
C26 0.075(2) 0.056(2) 0.087(2) -0.0211(18) 0.024(2) -0.0038(18)
C1' 0.0389(13) 0.0465(16) 0.0442(14) -0.0013(13) 0.0101(11) -0.0093(13)
C2' 0.0404(14) 0.0454(16) 0.0489(16) 0.0036(12) 0.0106(12) -0.0016(13)
C3' 0.0409(13) 0.0384(14) 0.0510(16) 0.0071(12) 0.0101(12) -0.0043(12)
C4' 0.0506(15) 0.0394(15) 0.0523(16) -0.0023(13) 0.0137(13) 0.0029(13)
C5' 0.0444(14) 0.0386(14) 0.0450(14) -0.0003(12) 0.0181(12) 0.0016(12)
C6' 0.0390(12) 0.0375(14) 0.0369(12) -0.0017(11) 0.0144(10) -0.0022(11)
C7' 0.0357(12) 0.0367(14) 0.0398(13) 0.0005(11) 0.0125(11) -0.0004(11)
C8' 0.0541(16) 0.0425(16) 0.0584(17) 0.0064(14) 0.0152(14) -0.0028(14)
C10' 0.0574(17) 0.075(2) 0.0609(19) 0.0246(19) 0.0310(16) 0.0160(18)
C11' 0.0419(14) 0.0435(15) 0.0608(17) 0.0044(12) 0.0267(13) 0.0049(13)
C12' 0.0370(14) 0.0567(18) 0.0675(19) 0.0012(14) 0.0179(13) 0.0012(16)
C13' 0.0439(14) 0.069(2) 0.0515(16) 0.0029(16) 0.0031(13) 0.0045(16)
C14' 0.0503(15) 0.0573(18) 0.0451(15) 0.0084(14) 0.0162(13) 0.0095(14)
C15' 0.0410(13) 0.0435(15) 0.0433(14) -0.0020(12) 0.0181(12) 0.0034(12)
C17' 0.0425(14) 0.0475(16) 0.0545(16) -0.0025(13) 0.0195(13) 0.0062(14)
C18' 0.0327(12) 0.0391(14) 0.0439(13) -0.0022(11) 0.0123(11) -0.0033(12)
C19' 0.0342(12) 0.0464(15) 0.0437(14) -0.0037(11) 0.0123(11) -0.0084(12)
C20' 0.080(2) 0.055(2) 0.062(2) 0.0000(18) -0.0037(17) 0.0037(17)
C21' 0.0527(18) 0.067(2) 0.091(2) 0.0187(17) 0.0212(17) 0.0061(19)
C22' 0.0385(15) 0.097(3) 0.118(3) -0.0081(18) 0.0192(17) 0.015(3)
C23' 0.0515(17) 0.081(2) 0.059(2) -0.0119(17) 0.0246(16) -0.0184(17)
C24' 0.0628(19) 0.076(3) 0.108(3) -0.0101(19) 0.050(2) -0.010(2)
C25' 0.0424(15) 0.0428(16) 0.074(2) -0.0087(14) 0.0107(15) -0.0029(16)
C26' 0.0530(18) 0.066(2) 0.078(2) -0.0104(17) -0.0011(16) -0.0148(18)

loop_
_atom_type_symbol
_atom_type_description
_atom_type_scat_dispersion_real
_atom_type_scat_dispersion_imag
_atom_type_scat_source
C C 0.0033 0.0000 'International Tables Vol C Tables 4.2.6.8 and 6.1.1.4'
H H 0.0000 0.0000 'International Tables Vol C Tables 4.2.6.8 and 6.1.1.4'
O O 0.0106 0.0000 'International Tables Vol C Tables 4.2.6.8 and 6.1.1.4'

loop_
_geom_angle_atom_site_label_1
_geom_angle_atom_site_label_2
_geom_angle_atom_site_label_3
_geom_angle
C23 O3 C19 116.4(2)
C25 O5 C5 117.1(2)
C10 O9 C8 110.8(3)
C17 O16 C15 117.2(2)
C23' O3' C19' 116.3(2)
C25' O5' C5' 116.8(2)
C10' O9' C8' 109.8(2)
C17' O16' C15' 117.9(2)
O2 C1 C2 127.3(4)
O2 C1 C18 125.9(4)
C2 C1 C18 106.7(3)
C20 C2 C1 121.7(4)
C20 C2 C3 131.1(4)
C1 C2 C3 107.1(2)
C2 C3 C19 103.5(3)
C2 C3 C4 111.1(3)
C19 C3 C4 109.1(2)
C2 C3 H3 111.0
C19 C3 H3 111.0
C4 C3 H3 111.0
C5 C4 C3 113.2(2)
C5 C4 H4A 108.9
C3 C4 H4A 108.9
C5 C4 H4B 108.9
C3 C4 H4B 108.9
H4A C4 H4B 107.8
O5 C5 C4 108.9(2)
O5 C5 C6 108.38(19)
C4 C5 C6 114.8(2)
O5 C5 H5 108.2
C4 C5 H5 108.2
C6 C5 H5 108.2
C5 C6 C7 116.9(2)
C5 C6 C18 112.7(2)
C7 C6 C18 110.0(2)
C5 C6 H6 105.4
C7 C6 H6 105.4
C18 C6 H6 105.4
C15 C7 C11 115.7(3)
C15 C7 C8 111.6(2)
C11 C7 C8 100.6(2)
C15 C7 C6 107.7(2)
C11 C7 C6 113.3(2)
C8 C7 C6 107.7(3)
O9 C8 C7 105.2(3)
O9 C8 H8A 110.7
C7 C8 H8A 110.7
O9 C8 H8B 110.7
C7 C8 H8B 110.7
H8A C8 H8B 108.8
O7 C10 O9 121.8(4)
O7 C10 C11 127.5(4)
O9 C10 C11 110.6(2)
C10 C11 C7 101.8(3)
C10 C11 C12 110.1(3)
C7 C11 C12 117.0(2)
C10 C11 H11 109.2
C7 C11 H11 109.2
C12 C11 H11 109.2
C22 C12 C13 108.7(4)
C22 C12 C21 108.3(3)
C13 C12 C21 110.2(3)
C22 C12 C11 107.4(3)
C13 C12 C11 108.8(2)
C21 C12 C11 113.4(3)
C14 C13 C12 112.3(3)
C14 C13 H13A 109.2
C12 C13 H13A 109.2
C14 C13 H13B 109.2
C12 C13 H13B 109.2
H13A C13 H13B 107.9
C15 C14 C13 108.9(2)
C15 C14 H14A 109.9
C13 C14 H14A 109.9
C15 C14 H14B 109.9
C13 C14 H14B 109.9
H14A C14 H14B 108.3
O16 C15 C14 108.7(2)
O16 C15 C7 106.5(2)
C14 C15 C7 114.7(2)
O16 C15 H15 108.9
C14 C15 H15 108.9
C7 C15 H15 108.9
O1 C17 O16 119.1(3)
O1 C17 C18 122.6(3)
O16 C17 C18 118.3(2)
C17 C18 C1 110.4(3)
C17 C18 C19 113.7(2)
C1 C18 C19 101.3(2)
C17 C18 C6 115.9(2)
C1 C18 C6 105.4(2)
C19 C18 C6 108.9(2)
O3 C19 C3 106.8(2)
O3 C19 C18 110.5(2)
C3 C19 C18 100.9(2)
O3 C19 H19 112.6
C3 C19 H19 112.6
C18 C19 H19 112.6
C2 C20 H20A 120.0
C2 C20 H20B 120.0
H20A C20 H20B 120.0
C12 C21 H21A 109.5
C12 C21 H21B 109.5
H21A C21 H21B 109.5
C12 C21 H21C 109.5
H21A C21 H21C 109.5
H21B C21 H21C 109.5
C12 C22 H22A 109.5
C12 C22 H22B 109.5
H22A C22 H22B 109.5
C12 C22 H22C 109.5
H22A C22 H22C 109.5
H22B C22 H22C 109.5
O4 C23 O3 122.8(3)
O4 C23 C24 125.2(3)
O3 C23 C24 112.0(3)
C23 C24 H24A 109.5
C23 C24 H24B 109.5
H24A C24 H24B 109.5
C23 C24 H24C 109.5
H24A C24 H24C 109.5
H24B C24 H24C 109.5
O6 C25 O5 122.1(3)
O6 C25 C26 125.9(3)
O5 C25 C26 111.9(3)
C25 C26 H26A 109.5
C25 C26 H26B 109.5
H26A C26 H26B 109.5
C25 C26 H26C 109.5
H26A C26 H26C 109.5
H26B C26 H26C 109.5
O2' C1' C2' 127.8(3)
O2' C1' C18' 126.4(3)
C2' C1' C18' 105.8(2)
C20' C2' C1' 123.3(3)
C20' C2' C3' 128.7(3)
C1' C2' C3' 108.0(2)
C2' C3' C19' 102.4(2)
C2' C3' C4' 112.7(2)
C19' C3' C4' 108.7(2)
C2' C3' H3' 110.9
C19' C3' H3' 110.9
C4' C3' H3' 110.9
C5' C4' C3' 113.6(2)
C5' C4' H4'1 108.8
C3' C4' H4'1 108.8
C5' C4' H4'2 108.8
C3' C4' H4'2 108.8
H4'1 C4' H4'2 107.7
O5' C5' C4' 109.7(2)
O5' C5' C6' 108.6(2)
C4' C5' C6' 113.5(2)
O5' C5' H5' 108.3
C4' C5' H5' 108.3
C6' C5' H5' 108.3
C5' C6' C7' 116.8(2)
C5' C6' C18' 112.9(2)
C7' C6' C18' 109.7(2)
C5' C6' H6' 105.4
C7' C6' H6' 105.4
C18' C6' H6' 105.4
C15' C7' C8' 112.4(2)
C15' C7' C6' 108.4(2)
C8' C7' C6' 107.3(2)
C15' C7' C11' 114.5(2)
C8' C7' C11' 100.8(2)
C6' C7' C11' 113.1(2)
O9' C8' C7' 105.7(2)
O9' C8' H8'1 110.6
C7' C8' H8'1 110.6
O9' C8' H8'2 110.6
C7' C8' H8'2 110.6
H8'1 C8' H8'2 108.7
O7' C10' O9' 120.8(4)
O7' C10' C11' 128.7(4)
O9' C10' C11' 110.6(3)
C10' C11' C7' 101.5(2)
C10' C11' C12' 110.1(2)
C7' C11' C12' 117.6(2)
C10' C11' H11' 109.1
C7' C11' H11' 109.1
C12' C11' H11' 109.1
C21' C12' C13' 109.8(3)
C21' C12' C22' 107.2(3)
C13' C12' C22' 108.9(3)
C21' C12' C11' 114.1(3)
C13' C12' C11' 109.2(2)
C22' C12' C11' 107.5(3)
C14' C13' C12' 112.9(3)
C14' C13' H13C 109.0
C12' C13' H13C 109.0
C14' C13' H13D 109.0
C12' C13' H13D 109.0
H13C C13' H13D 107.8
C15' C14' C13' 108.7(2)
C15' C14' H14C 110.0
C13' C14' H14C 110.0
C15' C14' H14D 110.0
C13' C14' H14D 110.0
H14C C14' H14D 108.3
O16' C15' C14' 107.9(2)
O16' C15' C7' 107.6(2)
C14' C15' C7' 114.7(2)
O16' C15' H15' 108.8
C14' C15' H15' 108.8
C7' C15' H15' 108.8
O1' C17' O16' 118.5(3)
O1' C17' C18' 122.1(3)
O16' C17' C18' 119.4(2)
C17' C18' C1' 111.0(2)
C17' C18' C19' 113.1(2)
C1' C18' C19' 100.1(2)
C17' C18' C6' 116.5(2)
C1' C18' C6' 105.00(19)
C19' C18' C6' 109.6(2)
O3' C19' C3' 107.0(2)
O3' C19' C18' 109.1(2)
C3' C19' C18' 101.4(2)
O3' C19' H19' 112.9
C3' C19' H19' 112.9
C18' C19' H19' 112.9
C2' C20' H20C 120.0
C2' C20' H20D 120.0
H20C C20' H20D 120.0
C12' C21' H21D 109.5
C12' C21' H21E 109.5
H21D C21' H21E 109.5
C12' C21' H21F 109.5
H21D C21' H21F 109.5
H21E C21' H21F 109.5
C12' C22' H22D 109.5
C12' C22' H22E 109.5
H22D C22' H22E 109.5
C12' C22' H22F 109.5
H22D C22' H22F 109.5
H22E C22' H22F 109.5
O4' C23' O3' 122.8(3)
O4' C23' C24' 125.3(4)
O3' C23' C24' 111.9(3)
C23' C24' H24D 109.5
C23' C24' H24E 109.5
H24D C24' H24E 109.5
C23' C24' H24F 109.5
H24D C24' H24F 109.5
H24E C24' H24F 109.5
O6' C25' O5' 122.2(3)
O6' C25' C26' 126.0(3)
O5' C25' C26' 111.7(3)
C25' C26' H26D 109.5
C25' C26' H26E 109.5
H26D C26' H26E 109.5
C25' C26' H26F 109.5
H26D C26' H26F 109.5
H26E C26' H26F 109.5

loop_
_geom_bond_atom_site_label_1
_geom_bond_atom_site_label_2
_geom_bond_distance
O1 C17 1.193(3)
O2 C1 1.202(4)
O3 C23 1.351(3)
O3 C19 1.445(3)
O4 C23 1.196(4)
O5 C25 1.341(4)
O5 C5 1.453(3)
O6 C25 1.205(4)
O7 C10 1.204(4)
O9 C10 1.326(5)
O9 C8 1.435(4)
O16 C17 1.344(4)
O16 C15 1.456(4)
O1' C17' 1.195(3)
O2' C1' 1.192(4)
O3' C23' 1.353(4)
O3' C19' 1.442(3)
O4' C23' 1.189(4)
O5' C25' 1.345(3)
O5' C5' 1.455(3)
O6' C25' 1.192(4)
O7' C10' 1.191(4)
O9' C10' 1.354(5)
O9' C8' 1.446(4)
O16' C17' 1.342(3)
O16' C15' 1.452(3)
C1 C2 1.483(5)
C1 C18 1.539(4)
C2 C20 1.327(5)
C2 C3 1.489(5)
C3 C19 1.524(4)
C3 C4 1.540(4)
C3 H3 0.9800
C4 C5 1.521(4)
C4 H4A 0.9700
C4 H4B 0.9700
C5 C6 1.525(4)
C5 H5 0.9800
C6 C7 1.544(4)
C6 C18 1.590(4)
C6 H6 0.9800
C7 C15 1.531(4)
C7 C11 1.538(4)
C7 C8 1.543(5)
C8 H8A 0.9700
C8 H8B 0.9700
C10 C11 1.510(5)
C11 C12 1.577(5)
C11 H11 0.9800
C12 C22 1.528(6)
C12 C13 1.533(5)
C12 C21 1.535(6)
C13 C14 1.524(5)
C13 H13A 0.9700
C13 H13B 0.9700
C14 C15 1.491(4)
C14 H14A 0.9700
C14 H14B 0.9700
C15 H15 0.9800
C17 C18 1.521(4)
C18 C19 1.545(4)
C19 H19 0.9800
C20 H20A 0.9300
C20 H20B 0.9300
C21 H21A 0.9600
C21 H21B 0.9600
C21 H21C 0.9600
C22 H22A 0.9600
C22 H22B 0.9600
C22 H22C 0.9600
C23 C24 1.490(5)
C24 H24A 0.9600
C24 H24B 0.9600
C24 H24C 0.9600
C25 C26 1.470(5)
C26 H26A 0.9600
C26 H26B 0.9600
C26 H26C 0.9600
C1' C2' 1.491(4)
C1' C18' 1.549(4)
C2' C20' 1.306(4)
C2' C3' 1.504(4)
C3' C19' 1.523(4)
C3' C4' 1.542(4)
C3' H3' 0.9800
C4' C5' 1.526(4)
C4' H4'1 0.9700
C4' H4'2 0.9700
C5' C6' 1.529(4)
C5' H5' 0.9800
C6' C7' 1.543(4)
C6' C18' 1.594(3)
C6' H6' 0.9800
C7' C15' 1.518(3)
C7' C8' 1.534(4)
C7' C11' 1.550(3)
C8' H8'1 0.9700
C8' H8'2 0.9700
C10' C11' 1.502(4)
C11' C12' 1.555(4)
C11' H11' 0.9800
C12' C21' 1.528(5)
C12' C13' 1.534(4)
C12' C22' 1.538(5)
C13' C14' 1.515(4)
C13' H13C 0.9700
C13' H13D 0.9700
C14' C15' 1.505(4)
C14' H14C 0.9700
C14' H14D 0.9700
C15' H15' 0.9800
C17' C18' 1.513(4)
C18' C19' 1.554(4)
C19' H19' 0.9800
C20' H20C 0.9300
C20' H20D 0.9300
C21' H21D 0.9600
C21' H21E 0.9600
C21' H21F 0.9600
C22' H22D 0.9600
C22' H22E 0.9600
C22' H22F 0.9600
C23' C24' 1.486(4)
C24' H24D 0.9600
C24' H24E 0.9600
C24' H24F 0.9600
C25' C26' 1.477(5)
C26' H26D 0.9600
C26' H26E 0.9600
C26' H26F 0.9600

loop_
_geom_torsion_atom_site_label_1
_geom_torsion_atom_site_label_2
_geom_torsion_atom_site_label_3
_geom_torsion_atom_site_label_4
_geom_torsion
O2 C1 C2 C20 3.4(5)
C18 C1 C2 C20 179.5(3)
O2 C1 C2 C3 -175.5(3)
C18 C1 C2 C3 0.6(3)
C20 C2 C3 C19 153.6(3)
C1 C2 C3 C19 -27.7(3)
C20 C2 C3 C4 -89.5(4)
C1 C2 C3 C4 89.3(3)
C2 C3 C4 C5 -90.3(3)
C19 C3 C4 C5 23.2(4)
C25 O5 C5 C4 -86.8(3)
C25 O5 C5 C6 147.7(2)
C3 C4 C5 O5 -86.6(3)
C3 C4 C5 C6 35.1(3)
O5 C5 C6 C7 -46.6(3)
C4 C5 C6 C7 -168.5(2)
O5 C5 C6 C18 82.2(3)
C4 C5 C6 C18 -39.8(3)
C5 C6 C7 C15 91.4(3)
C18 C6 C7 C15 -38.7(3)
C5 C6 C7 C11 -37.9(3)
C18 C6 C7 C11 -168.0(2)
C5 C6 C7 C8 -148.2(2)
C18 C6 C7 C8 81.7(3)
C10 O9 C8 C7 18.5(4)
C15 C7 C8 O9 -153.9(2)
C11 C7 C8 O9 -30.6(3)
C6 C7 C8 O9 88.2(3)
C8 O9 C10 O7 -178.0(3)
C8 O9 C10 C11 2.5(4)
O7 C10 C11 C7 158.4(3)
O9 C10 C11 C7 -22.2(3)
O7 C10 C11 C12 -76.8(4)
O9 C10 C11 C12 102.5(3)
C15 C7 C11 C10 151.0(2)
C8 C7 C11 C10 30.7(3)
C6 C7 C11 C10 -83.9(3)
C15 C7 C11 C12 31.0(4)
C8 C7 C11 C12 -89.3(3)
C6 C7 C11 C12 156.1(3)
C10 C11 C12 C22 87.7(4)
C7 C11 C12 C22 -156.8(3)
C10 C11 C12 C13 -154.9(3)
C7 C11 C12 C13 -39.3(4)
C10 C11 C12 C21 -31.9(4)
C7 C11 C12 C21 83.6(3)
C22 C12 C13 C14 173.6(3)
C21 C12 C13 C14 -67.9(4)
C11 C12 C13 C14 57.0(4)
C12 C13 C14 C15 -66.1(4)
C17 O16 C15 C14 -178.3(3)
C17 O16 C15 C7 -54.2(3)
C13 C14 C15 O16 173.9(3)
C13 C14 C15 C7 54.9(4)
C11 C7 C15 O16 -159.0(2)
C8 C7 C15 O16 -44.8(3)
C6 C7 C15 O16 73.1(3)
C11 C7 C15 C14 -38.7(4)
C8 C7 C15 C14 75.4(4)
C6 C7 C15 C14 -166.6(3)
C15 O16 C17 O1 -178.6(3)
C15 O16 C17 C18 1.3(4)
O1 C17 C18 C1 -27.7(4)
O16 C17 C18 C1 152.4(3)
O1 C17 C18 C19 85.3(4)
O16 C17 C18 C19 -94.5(3)
O1 C17 C18 C6 -147.3(3)
O16 C17 C18 C6 32.8(4)
O2 C1 C18 C17 -37.0(4)
C2 C1 C18 C17 146.9(2)
O2 C1 C18 C19 -157.7(3)
C2 C1 C18 C19 26.1(3)
O2 C1 C18 C6 88.8(4)
C2 C1 C18 C6 -87.3(3)
C5 C6 C18 C17 -142.9(2)
C7 C6 C18 C17 -10.6(3)
C5 C6 C18 C1 94.8(3)
C7 C6 C18 C1 -133.0(3)
C5 C6 C18 C19 -13.2(3)
C7 C6 C18 C19 119.0(2)
C23 O3 C19 C3 -163.9(2)
C23 O3 C19 C18 87.2(3)
C2 C3 C19 O3 -72.1(3)
C4 C3 C19 O3 169.6(2)
C2 C3 C19 C18 43.4(3)
C4 C3 C19 C18 -74.9(3)
C17 C18 C19 O3 -47.8(3)
C1 C18 C19 O3 70.6(3)
C6 C18 C19 O3 -178.67(19)
C17 C18 C19 C3 -160.5(2)
C1 C18 C19 C3 -42.1(3)
C6 C18 C19 C3 68.6(3)
C19 O3 C23 O4 -4.5(4)
C19 O3 C23 C24 176.1(3)
C5 O5 C25 O6 -7.9(5)
C5 O5 C25 C26 173.8(3)
O2' C1' C2' C20' -1.8(5)
C18' C1' C2' C20' 176.4(3)
O2' C1' C2' C3' 178.1(3)
C18' C1' C2' C3' -3.7(3)
C20' C2' C3' C19' 154.7(3)
C1' C2' C3' C19' -25.1(3)
C20' C2' C3' C4' -88.7(4)
C1' C2' C3' C4' 91.4(3)
C2' C3' C4' C5' -86.9(3)
C19' C3' C4' C5' 25.9(3)
C25' O5' C5' C4' -85.7(3)
C25' O5' C5' C6' 149.8(2)
C3' C4' C5' O5' -87.2(3)
C3' C4' C5' C6' 34.4(3)
O5' C5' C6' C7' -50.0(3)
C4' C5' C6' C7' -172.3(2)
O5' C5' C6' C18' 78.6(2)
C4' C5' C6' C18' -43.6(3)
C5' C6' C7' C15' 88.7(3)
C18' C6' C7' C15' -41.5(3)
C5' C6' C7' C8' -149.8(2)
C18' C6' C7' C8' 80.1(2)
C5' C6' C7' C11' -39.5(3)
C18' C6' C7' C11' -169.7(2)
C10' O9' C8' C7' 16.8(3)
C15' C7' C8' O9' -153.0(2)
C6' C7' C8' O9' 87.9(3)
C11' C7' C8' O9' -30.7(3)
C8' O9' C10' O7' -175.5(3)
C8' O9' C10' C11' 5.4(3)
O7' C10' C11' C7' 156.2(3)
O9' C10' C11' C7' -24.7(3)
O7' C10' C11' C12' -78.5(4)
O9' C10' C11' C12' 100.6(3)
C15' C7' C11' C10' 153.1(2)
C8' C7' C11' C10' 32.3(3)
C6' C7' C11' C10' -82.0(3)
C15' C7' C11' C12' 33.1(4)
C8' C7' C11' C12' -87.8(3)
C6' C7' C11' C12' 158.0(2)
C10' C11' C12' C21' -31.6(3)
C7' C11' C12' C21' 83.9(3)
C10' C11' C12' C13' -154.9(3)
C7' C11' C12' C13' -39.4(4)
C10' C11' C12' C22' 87.1(4)
C7' C11' C12' C22' -157.4(3)
C21' C12' C13' C14' -70.3(3)
C22' C12' C13' C14' 172.6(3)
C11' C12' C13' C14' 55.6(4)
C12' C13' C14' C15' -64.5(3)
C17' O16' C15' C14' -175.7(2)
C17' O16' C15' C7' -51.4(3)
C13' C14' C15' O16' 175.6(2)
C13' C14' C15' C7' 55.7(3)
C8' C7' C15' O16' -46.7(3)
C6' C7' C15' O16' 71.7(3)
C11' C7' C15' O16' -161.0(2)
C8' C7' C15' C14' 73.4(3)
C6' C7' C15' C14' -168.2(2)
C11' C7' C15' C14' -40.9(3)
C15' O16' C17' O1' -177.6(3)
C15' O16' C17' C18' 1.7(4)
O1' C17' C18' C1' -33.1(4)
O16' C17' C18' C1' 147.7(2)
O1' C17' C18' C19' 78.5(4)
O16' C17' C18' C19' -100.7(3)
O1' C17' C18' C6' -153.2(3)
O16' C17' C18' C6' 27.6(4)
O2' C1' C18' C17' -31.9(4)
C2' C1' C18' C17' 149.8(2)
O2' C1' C18' C19' -151.5(3)
C2' C1' C18' C19' 30.2(2)
O2' C1' C18' C6' 94.8(3)
C2' C1' C18' C6' -83.5(2)
C5' C6' C18' C17' -137.0(2)
C7' C6' C18' C17' -4.8(3)
C5' C6' C18' C1' 99.7(2)
C7' C6' C18' C1' -128.0(2)
C5' C6' C18' C19' -7.0(3)
C7' C6' C18' C19' 125.2(2)
C23' O3' C19' C3' -161.0(2)
C23' O3' C19' C18' 90.1(3)
C2' C3' C19' O3' -70.4(2)
C4' C3' C19' O3' 170.2(2)
C2' C3' C19' C18' 43.8(2)
C4' C3' C19' C18' -75.6(2)
C17' C18' C19' O3' -50.9(3)
C1' C18' C19' O3' 67.3(2)
C6' C18' C19' O3' 177.32(19)
C17' C18' C19' C3' -163.5(2)
C1' C18' C19' C3' -45.3(2)
C6' C18' C19' C3' 64.7(2)
C19' O3' C23' O4' 3.2(5)
C19' O3' C23' C24' -175.0(3)
C5' O5' C25' O6' -0.7(4)
C5' O5' C25' C26' 177.6(3)

loop_
_cod_related_entry_id
_cod_related_entry_database
_cod_related_entry_code
1 ChemSpider 30654924
